data_9003702
loop_
_publ_author_name
'Benusa, M. D.'
'Angel, R. J.'
'Ross, N. L.'

_publ_section_title
;
 Compression of albite, NaAlSi3O8
 Sample: Amelia Court House, Virginia locality P = 9.431 GPa
;
_journal_name_full 'American Mineralogist'
_journal_page_first 1115
_journal_page_last 1120
_journal_paper_doi 10.2138/am.2005.1805
_journal_volume 90
_journal_year 2005
_chemical_formula_sum 'Al Na O8 Si3'
_chemical_name_mineral Albite
_space_group_IT_number 2
_symmetry_space_group_name_Hall '-P 1 (1/2*x+1/2*y,1/2*x-1/2*y,-z)'
_symmetry_space_group_name_H-M 'C -1'
_cell_angle_alpha 93.903
_cell_angle_beta 117.791
_cell_angle_gamma 86.786
_cell_formula_units_Z 4
_cell_length_a 7.5028
_cell_length_b 12.4933
_cell_length_c 6.9463
_cell_volume 574.453
_database_code_amcsd 0003800
_diffrn_ambient_pressure 9.431e+06
_exptl_crystal_density_diffrn 3.032
_cod_original_formula_sum 'Na Al Si3 O8'
_cod_database_code 9003702

loop_
_space_group_symop_operation_xyz
x,y,z
1/2+x,1/2+y,z
-x,-y,-z
1/2-x,1/2-y,-z

loop_
_atom_site_aniso_label
_atom_site_aniso_U_11
_atom_site_aniso_U_22
_atom_site_aniso_U_33
_atom_site_aniso_U_12
_atom_site_aniso_U_13
_atom_site_aniso_U_23
Na 0.00602 0.01416 0.01680 0.00126 0.00206 -0.00426

loop_
_atom_site_label
_atom_site_fract_x
_atom_site_fract_y
_atom_site_fract_z
_atom_site_U_iso_or_equiv
_atom_site_type_symbol
_atom_site_attached_hydrogens
Na 0.23670 0.99050 0.16590 0.01406 Na 0
Al1o -0.01590 0.17068 0.19890 0.00735 Al 0
Si1m -0.02330 0.82420 0.23100 0.00633 Si 0
Si2o 0.69070 0.10098 0.31970 0.00621 Si 0
Si2m 0.63990 0.87498 0.34620 0.00570 Si 0
Oa1 0.01360 0.13290 0.96900 0.01178 O 0
Oa2 0.55690 0.99850 0.29120 0.00760 O 0
Obo 0.78580 0.09040 0.15500 0.01089 O 0
Obm 0.75300 0.83950 0.20200 0.01165 O 0
Oco -0.05500 0.30390 0.26240 0.00874 O 0
Ocm 0.03700 0.70060 0.27100 0.01165 O 0
Odo 0.21030 0.12780 0.39700 0.01381 O 0
Odm 0.13060 0.89530 0.43400 0.01456 O 0

loop_
_cod_changelog_entry_id
_cod_changelog_entry_author
_cod_changelog_entry_date
_cod_changelog_entry_text
1
;cod-tools version 3.8.0
Id: cif_guess_AMCSD_atom_types 9581 2023-05-17 12:35:41Z saulius
;
2023-05-18T11:37:40+03:00
;Derived atom types and hydrogen counts
from atom names that follow the AMCSD naming convention
(Wat == water, O-H == hydroxyl).
;

loop_
_cod_related_entry_id
_cod_related_entry_database
_cod_related_entry_code
1 AMCSD 0003800
